data_7212926
loop_
_publ_author_name
'Tian, Hongkun'
'Deng, Yunfeng'
'Pan, Feng'
'Huang, Lizhen'
'Yan, Donghang'
'Geng, Yanhou'
'Wang, Fosong'

_publ_section_title
;
 A feasibly synthesized ladder-type conjugated molecule as the novel high
 mobility n-type organic semiconductor
;
_journal_issue 37
_journal_name_full 'Journal of Materials Chemistry'
_journal_page_first 7998
_journal_paper_doi 10.1039/c0jm01173h
_journal_volume 20
_journal_year 2010
_chemical_formula_sum 'C28 H30 O2 S2'
_chemical_formula_weight 462.64
_chemical_name_systematic
;
?
;
_space_group_IT_number 2
_symmetry_cell_setting triclinic
_symmetry_space_group_name_Hall '-P 1'
_symmetry_space_group_name_H-M 'P -1'
_atom_sites_solution_hydrogens geom
_atom_sites_solution_primary direct
_atom_sites_solution_secondary difmap
_audit_creation_method SHELXL-97
_cell_angle_alpha 85.153(5)
_cell_angle_beta 88.003(4)
_cell_angle_gamma 76.368(4)
_cell_formula_units_Z 1
_cell_length_a 5.1178(10)
_cell_length_b 7.8729(13)
_cell_length_c 15.815(3)
_cell_measurement_reflns_used 1209
_cell_measurement_temperature 293(2)
_cell_measurement_theta_max 25.65
_cell_measurement_theta_min 2.59
_cell_volume 617.0(2)
_computing_cell_refinement 'Bruker SMART'
_computing_data_collection 'Bruker SMART'
_computing_data_reduction 'Bruker SAINT'
_computing_molecular_graphics 'Bruker SHELXTL'
_computing_publication_material 'Bruker SHELXTL'
_computing_structure_refinement 'SHELXL-97 (Sheldrick, 1997)'
_computing_structure_solution 'SHELXS-97 (Sheldrick, 1990)'
_diffrn_ambient_temperature 293(2)
_diffrn_measured_fraction_theta_full 0.975
_diffrn_measured_fraction_theta_max 0.975
_diffrn_measurement_device_type 'Bruker APEX CCD area detector'
_diffrn_measurement_method 'phi and omega scans'
_diffrn_radiation_monochromator graphite
_diffrn_radiation_source 'fine-focus sealed tube'
_diffrn_radiation_type MoK\a
_diffrn_radiation_wavelength 0.71073
_diffrn_reflns_av_R_equivalents 0.0146
_diffrn_reflns_av_sigmaI/netI 0.0322
_diffrn_reflns_limit_h_max 5
_diffrn_reflns_limit_h_min -6
_diffrn_reflns_limit_k_max 9
_diffrn_reflns_limit_k_min -7
_diffrn_reflns_limit_l_max 19
_diffrn_reflns_limit_l_min -19
_diffrn_reflns_number 3456
_diffrn_reflns_theta_full 25.99
_diffrn_reflns_theta_max 25.99
_diffrn_reflns_theta_min 1.29
_exptl_absorpt_coefficient_mu 0.238
_exptl_absorpt_correction_T_max 0.9738
_exptl_absorpt_correction_T_min 0.9232
_exptl_absorpt_correction_type multi-scan
_exptl_absorpt_process_details '(SADABS; Sheldrick, 1996)'
_exptl_crystal_density_diffrn 1.245
_exptl_crystal_density_method 'not measured'
_exptl_crystal_F_000 246
_exptl_crystal_size_max 0.34
_exptl_crystal_size_mid 0.29
_exptl_crystal_size_min 0.11
_refine_diff_density_max 0.401
_refine_diff_density_min -0.176
_refine_diff_density_rms 0.051
_refine_ls_extinction_method none
_refine_ls_goodness_of_fit_ref 1.057
_refine_ls_hydrogen_treatment constr
_refine_ls_matrix_type full
_refine_ls_number_parameters 146
_refine_ls_number_reflns 2367
_refine_ls_number_restraints 0
_refine_ls_restrained_S_all 1.057
_refine_ls_R_factor_all 0.0648
_refine_ls_R_factor_gt 0.0513
_refine_ls_shift/su_max 0.000
_refine_ls_shift/su_mean 0.000
_refine_ls_structure_factor_coef Fsqd
_refine_ls_weighting_details 'calc w=1/[\s^2^(Fo^2^)+(0.0700P)^2^+0.1114P] where P=(Fo^2^+2Fc^2^)/3'
_refine_ls_weighting_scheme calc
_refine_ls_wR_factor_gt 0.1247
_refine_ls_wR_factor_ref 0.1346
_reflns_number_gt 1875
_reflns_number_total 2367
_reflns_threshold_expression >2sigma(I)
_cod_data_source_file c0jm01173h.txt
_cod_data_source_block 2
_cod_depositor_comments
;
The following automatic conversions were performed:

'_symmetry_cell_setting' value 'Triclinic' changed to 'triclinic'
according to /home/saulius/struct/CIF-dictionaries/cif_core.dic
dictionary named 'cif_core.dic' version 2.4.2 from 2011-04-26.

Automatic conversion script
Id: cif_fix_values 1891 2012-01-12 08:04:46Z andrius 
;
_cod_original_cell_volume 616.98(19)
_cod_original_sg_symbol_H-M P-1
_cod_database_code 7212926

loop_
_symmetry_equiv_pos_as_xyz
'x, y, z'
'-x, -y, -z'

loop_
_atom_site_label
_atom_site_type_symbol
_atom_site_fract_x
_atom_site_fract_y
_atom_site_fract_z
_atom_site_U_iso_or_equiv
_atom_site_adp_type
_atom_site_occupancy
_atom_site_symmetry_multiplicity
_atom_site_calc_flag
_atom_site_refinement_flags
C1 C -0.6150(4) 1.4796(3) 0.08315(14) 0.0381(5) Uani 1 1 d .
H1 H -0.6902 1.4668 0.1370 0.046 Uiso 1 1 calc R
C2 C -0.3658(4) 1.3762(3) 0.06046(13) 0.0365(5) Uani 1 1 d .
C3 C -0.2557(4) 1.3978(3) -0.02115(14) 0.0361(5) Uani 1 1 d .
C4 C 0.0158(4) 1.2689(3) -0.02680(14) 0.0366(5) Uani 1 1 d .
C5 C 0.0524(4) 1.1728(3) 0.05812(13) 0.0378(5) Uani 1 1 d .
C6 C -0.1693(4) 1.2366(3) 0.10738(14) 0.0382(5) Uani 1 1 d .
C7 C 0.2488(4) 1.0403(3) 0.10135(15) 0.0425(5) Uani 1 1 d .
H7 H 0.4100 0.9835 0.0768 0.051 Uiso 1 1 calc R
C8 C 0.1740(4) 1.0059(3) 0.18319(15) 0.0449(6) Uani 1 1 d .
C9 C 0.3227(5) 0.8693(3) 0.24777(17) 0.0551(7) Uani 1 1 d .
H9A H 0.3750 0.9275 0.2938 0.066 Uiso 1 1 calc R
H9B H 0.4858 0.8043 0.2215 0.066 Uiso 1 1 calc R
C10 C 0.1593(5) 0.7406(3) 0.28427(16) 0.0524(6) Uani 1 1 d .
H10A H 0.0145 0.8017 0.3196 0.063 Uiso 1 1 calc R
H10B H 0.0792 0.6982 0.2380 0.063 Uiso 1 1 calc R
C11 C 0.3266(6) 0.5848(4) 0.33672(18) 0.0636(8) Uani 1 1 d .
H11A H 0.3995 0.6268 0.3846 0.076 Uiso 1 1 calc R
H11B H 0.4766 0.5272 0.3022 0.076 Uiso 1 1 calc R
C12 C 0.1669(7) 0.4515(4) 0.3697(2) 0.0754(9) Uani 1 1 d .
H12A H 0.0179 0.5099 0.4044 0.090 Uiso 1 1 calc R
H12B H 0.0917 0.4118 0.3217 0.090 Uiso 1 1 calc R
C13 C 0.3232(8) 0.2955(4) 0.4206(2) 0.0948(12) Uani 1 1 d .
H13A H 0.4042 0.3347 0.4676 0.114 Uiso 1 1 calc R
H13B H 0.4675 0.2336 0.3854 0.114 Uiso 1 1 calc R
C14 C 0.1561(9) 0.1698(5) 0.4552(3) 0.1126(14) Uani 1 1 d .
H14A H 0.0061 0.2316 0.4873 0.169 Uiso 1 1 calc R
H14B H 0.2646 0.0778 0.4913 0.169 Uiso 1 1 calc R
H14C H 0.0914 0.1202 0.4091 0.169 Uiso 1 1 calc R
O1 O 0.1663(3) 1.2545(2) -0.08805(10) 0.0473(4) Uani 1 1 d .
S1 S -0.14128(12) 1.13749(8) 0.20758(4) 0.0485(2) Uani 1 1 d .

loop_
_atom_site_aniso_label
_atom_site_aniso_U_11
_atom_site_aniso_U_22
_atom_site_aniso_U_33
_atom_site_aniso_U_23
_atom_site_aniso_U_13
_atom_site_aniso_U_12
C1 0.0325(11) 0.0362(11) 0.0437(12) -0.0030(9) 0.0029(9) -0.0047(9)
C2 0.0313(11) 0.0287(10) 0.0475(12) -0.0031(9) -0.0016(9) -0.0031(8)
C3 0.0306(11) 0.0304(10) 0.0454(12) -0.0046(9) 0.0012(9) -0.0030(8)
C4 0.0316(11) 0.0306(10) 0.0464(12) -0.0065(9) -0.0001(9) -0.0039(9)
C5 0.0306(11) 0.0319(11) 0.0490(13) -0.0041(9) -0.0003(9) -0.0031(8)
C6 0.0342(11) 0.0326(11) 0.0463(12) -0.0020(9) -0.0010(9) -0.0049(9)
C7 0.0293(11) 0.0370(11) 0.0574(14) 0.0002(10) -0.0025(10) -0.0014(9)
C8 0.0322(12) 0.0423(12) 0.0563(14) 0.0017(11) -0.0048(10) -0.0019(10)
C9 0.0420(14) 0.0562(15) 0.0600(15) 0.0097(12) -0.0080(12) -0.0010(11)
C10 0.0496(14) 0.0505(14) 0.0505(14) 0.0050(11) -0.0039(11) -0.0015(12)
C11 0.0608(17) 0.0597(17) 0.0622(17) 0.0127(13) -0.0092(14) -0.0026(13)
C12 0.075(2) 0.0691(19) 0.077(2) 0.0123(16) -0.0091(16) -0.0123(16)
C13 0.089(3) 0.075(2) 0.109(3) 0.028(2) -0.008(2) -0.0075(19)
C14 0.122(3) 0.082(3) 0.128(3) 0.030(2) 0.009(3) -0.025(2)
O1 0.0369(9) 0.0475(9) 0.0514(10) -0.0036(7) 0.0069(7) 0.0013(7)
S1 0.0386(4) 0.0510(4) 0.0479(4) 0.0051(3) 0.0010(2) 0.0019(3)

loop_
_atom_type_symbol
_atom_type_description
_atom_type_scat_dispersion_real
_atom_type_scat_dispersion_imag
_atom_type_scat_source
C C 0.0033 0.0016 'International Tables Vol C Tables 4.2.6.8 and 6.1.1.4'
H H 0.0000 0.0000 'International Tables Vol C Tables 4.2.6.8 and 6.1.1.4'
O O 0.0106 0.0060 'International Tables Vol C Tables 4.2.6.8 and 6.1.1.4'
S S 0.1246 0.1234 'International Tables Vol C Tables 4.2.6.8 and 6.1.1.4'

loop_
_geom_angle_atom_site_label_1
_geom_angle_atom_site_label_2
_geom_angle_atom_site_label_3
_geom_angle
_geom_angle_site_symmetry_1
C3 C1 C2 116.36(19) 2_485
C3 C1 H1 121.8 2_485
C2 C1 H1 121.8 .
C1 C2 C3 120.92(19) .
C1 C2 C6 132.7(2) .
C3 C2 C6 106.42(18) .
C1 C3 C2 122.72(19) 2_485
C1 C3 C4 128.34(19) 2_485
C2 C3 C4 108.94(18) .
O1 C4 C5 129.20(19) .
O1 C4 C3 126.09(19) .
C5 C4 C3 104.69(17) .
C6 C5 C7 113.5(2) .
C6 C5 C4 108.29(18) .
C7 C5 C4 138.2(2) .
C5 C6 C2 111.66(19) .
C5 C6 S1 111.68(16) .
C2 C6 S1 136.63(17) .
C8 C7 C5 112.0(2) .
C8 C7 H7 124.0 .
C5 C7 H7 124.0 .
C7 C8 C9 127.7(2) .
C7 C8 S1 111.50(16) .
C9 C8 S1 120.78(18) .
C8 C9 C10 113.6(2) .
C8 C9 H9A 108.8 .
C10 C9 H9A 108.8 .
C8 C9 H9B 108.8 .
C10 C9 H9B 108.8 .
H9A C9 H9B 107.7 .
C11 C10 C9 113.0(2) .
C11 C10 H10A 109.0 .
C9 C10 H10A 109.0 .
C11 C10 H10B 109.0 .
C9 C10 H10B 109.0 .
H10A C10 H10B 107.8 .
C10 C11 C12 113.1(2) .
C10 C11 H11A 109.0 .
C12 C11 H11A 109.0 .
C10 C11 H11B 109.0 .
C12 C11 H11B 109.0 .
H11A C11 H11B 107.8 .
C13 C12 C11 115.1(3) .
C13 C12 H12A 108.5 .
C11 C12 H12A 108.5 .
C13 C12 H12B 108.5 .
C11 C12 H12B 108.5 .
H12A C12 H12B 107.5 .
C12 C13 C14 113.6(3) .
C12 C13 H13A 108.8 .
C14 C13 H13A 108.8 .
C12 C13 H13B 108.8 .
C14 C13 H13B 108.8 .
H13A C13 H13B 107.7 .
C13 C14 H14A 109.5 .
C13 C14 H14B 109.5 .
H14A C14 H14B 109.5 .
C13 C14 H14C 109.5 .
H14A C14 H14C 109.5 .
H14B C14 H14C 109.5 .
C6 S1 C8 91.37(11) .

loop_
_geom_bond_atom_site_label_1
_geom_bond_atom_site_label_2
_geom_bond_distance
_geom_bond_site_symmetry_2
C1 C3 1.384(3) 2_485
C1 C2 1.395(3) .
C1 H1 0.9300 .
C2 C3 1.403(3) .
C2 C6 1.471(3) .
C3 C1 1.384(3) 2_485
C3 C4 1.520(3) .
C4 O1 1.212(2) .
C4 C5 1.480(3) .
C5 C6 1.372(3) .
C5 C7 1.414(3) .
C6 S1 1.701(2) .
C7 C8 1.360(3) .
C7 H7 0.9300 .
C8 C9 1.504(3) .
C8 S1 1.750(2) .
C9 C10 1.525(3) .
C9 H9A 0.9700 .
C9 H9B 0.9700 .
C10 C11 1.519(3) .
C10 H10A 0.9700 .
C10 H10B 0.9700 .
C11 C12 1.524(4) .
C11 H11A 0.9700 .
C11 H11B 0.9700 .
C12 C13 1.487(4) .
C12 H12A 0.9700 .
C12 H12B 0.9700 .
C13 C14 1.512(5) .
C13 H13A 0.9700 .
C13 H13B 0.9700 .
C14 H14A 0.9600 .
C14 H14B 0.9600 .
C14 H14C 0.9600 .
